data_9005004
loop_
_publ_author_name
'Dal Negro, A.'
'Manoli, S.'
'Secco, L.'
'Piccirillo, E. M.'

_publ_section_title
;
 Megacrystic clinopyroxenes from Victoria (Australia):
 Crystal chemical comparisons of pyroxenes from high and low pressure regimes
 Sample: Me-9
;
_journal_name_full 'European Journal of Mineralogy'
_journal_page_first 105
_journal_page_last 121
_journal_paper_doi 10.1127/ejm/01/1/0105
_journal_volume 1
_journal_year 1989
_chemical_compound_source 'Victoria, Australia'
_chemical_formula_sum 'Al0.32 Ca0.688 Cr0.002 Fe0.258 Mg0.656 Mn0.003 Na0.187 O6 Si1.846 Ti0.04'
_chemical_name_mineral Diopside
_space_group_IT_number 15
_symmetry_space_group_name_Hall '-C 2yc'
_symmetry_space_group_name_H-M 'C 1 2/c 1'
_cell_angle_alpha 90
_cell_angle_beta 106.38
_cell_angle_gamma 90
_cell_length_a 9.706
_cell_length_b 8.861
_cell_length_c 5.275
_cell_formula_units_Z 4
_cell_volume 435.262
_database_code_amcsd 0006349
_exptl_crystal_density_diffrn 3.371
_cod_original_formula_sum 'Ca.688 Na.187 Fe.258 Mg.656 Mn.003 Al.32 Ti.04 Cr.002 Si1.846 O6'
_cod_database_code 9005004

loop_
_space_group_symop_operation_xyz
x,y,z
1/2+x,1/2+y,z
x,-y,1/2+z
1/2+x,1/2-y,1/2+z
-x,y,1/2-z
1/2-x,1/2+y,1/2-z
-x,-y,-z
1/2-x,1/2-y,-z

loop_
_atom_site_label
_atom_site_fract_x
_atom_site_fract_y
_atom_site_fract_z
_atom_site_occupancy
_atom_site_U_iso_or_equiv
CaM2 0.00000 0.29980 0.25000 0.68800 0.01469
NaM2 0.00000 0.29980 0.25000 0.18700 0.01469
FeM2 0.00000 0.29980 0.25000 0.11500 0.01469
MgM2 0.00000 0.29980 0.25000 0.00700 0.01469
MnM2 0.00000 0.29980 0.25000 0.00300 0.01469
AlM1 0.00000 0.90590 0.25000 0.16600 0.00861
FeM1 0.00000 0.90590 0.25000 0.14300 0.00861
MgM1 0.00000 0.90590 0.25000 0.64900 0.00861
TiM1 0.00000 0.90590 0.25000 0.04000 0.00861
CrM1 0.00000 0.90590 0.25000 0.00200 0.00861
SiT 0.28810 0.09270 0.23050 0.92300 0.00925
AlT 0.28810 0.09270 0.23050 0.07700 0.00925
O1 0.11430 0.08540 0.13910 1.00000 0.01216
O2 0.36200 0.25300 0.31850 1.00000 0.01456
O3 0.35170 0.01720 -0.00230 1.00000 0.01229

loop_
_cod_related_entry_id
_cod_related_entry_database
_cod_related_entry_code
1 AMCSD 0006349
